data_4302876
loop_
_publ_author_name
'Geert-Jan M. Meppelder'
'Hong-Tao Fan'
'Thomas P. Spaniol'
'Jun Okuda'

_publ_contact_author
;       Jun Okuda
        Institute of Inorganic Chemistry
        RWTH Aachen University
        Landoltweg 1
        D-52074 Aachen
        Germany
;
_publ_contact_author_email jun.okuda@ac.rwth-aachen.de
_publ_contact_author_fax '+49 241 80 92644'
_publ_contact_author_phone '+49 241 80 94645'
_publ_section_title
;
Synthesis, Structure, and Olefin Polymerization Activity of Titanium
Complexes Bearing Asymmetric Tetradentate [OSNO]-Type Bis(phenolato) Ligands
;
_journal_name_full 'Inorganic Chemistry'
_journal_page_first 7378
_journal_page_last 7388
_journal_paper_doi 10.1021/ic900903b
_journal_volume 48
_journal_year 2009
_chemical_formula_moiety 'C35 H53 Cl2 N O2 S Ti, C7 H8'
_chemical_formula_sum 'C42 H61 Cl2 N O2 S Ti'
_chemical_formula_weight 762.78
_chemical_name_systematic
;
 ?
;
_space_group_IT_number 14
_symmetry_cell_setting monoclinic
_symmetry_space_group_name_Hall '-P 2ybc'
_symmetry_space_group_name_H-M 'P 1 21/c 1'
_atom_sites_solution_hydrogens geom
_atom_sites_solution_primary direct
_atom_sites_solution_secondary difmap
_audit_creation_method SHELXL-97
_cell_angle_alpha 90.00
_cell_angle_beta 105.526(6)
_cell_angle_gamma 90.00
_cell_formula_units_Z 8
_cell_length_a 20.146(5)
_cell_length_b 14.111(4)
_cell_length_c 31.120(9)
_cell_measurement_reflns_used 985
_cell_measurement_temperature 130(2)
_cell_measurement_theta_max 23.93
_cell_measurement_theta_min 2.17
_cell_volume 8524(4)
_computing_cell_refinement 'Bruker SMART (2001)'
_computing_data_collection 'Bruker SMART (2001)'
_computing_data_reduction 'Bruker SAINT+ (1999)'
_computing_molecular_graphics 'Ortep-3 for Windows (Farrugia, 1997)'
_computing_structure_refinement 'SHELXL-97 (Sheldrick, 1997)'
_computing_structure_solution 'SIR 97 (Altomare et al, 1997)'
_diffrn_ambient_temperature 130(2)
_diffrn_measured_fraction_theta_full 0.997
_diffrn_measured_fraction_theta_max 0.997
_diffrn_measurement_device_type 'CCD area detector'
_diffrn_measurement_method 'phi and omega scans'
_diffrn_radiation_monochromator graphite
_diffrn_radiation_source 'fine-focus sealed tube'
_diffrn_radiation_type MoK\a
_diffrn_radiation_wavelength 0.71073
_diffrn_reflns_av_R_equivalents 0.0706
_diffrn_reflns_av_sigmaI/netI 0.1161
_diffrn_reflns_limit_h_max 26
_diffrn_reflns_limit_h_min -26
_diffrn_reflns_limit_k_max 18
_diffrn_reflns_limit_k_min -18
_diffrn_reflns_limit_l_max 41
_diffrn_reflns_limit_l_min -41
_diffrn_reflns_number 86609
_diffrn_reflns_theta_full 28.36
_diffrn_reflns_theta_max 28.36
_diffrn_reflns_theta_min 2.10
_exptl_absorpt_coefficient_mu 0.409
_exptl_absorpt_correction_T_max 0.9838
_exptl_absorpt_correction_T_min 0.8977
_exptl_absorpt_correction_type multi-scan
_exptl_absorpt_process_details 'Platon MULABS'
_exptl_crystal_colour red
_exptl_crystal_density_diffrn 1.189
_exptl_crystal_density_method 'not measured'
_exptl_crystal_description plate
_exptl_crystal_F_000 3264
_exptl_crystal_size_max 0.27
_exptl_crystal_size_mid 0.25
_exptl_crystal_size_min 0.04
_refine_diff_density_max 1.764
_refine_diff_density_min -0.616
_refine_diff_density_rms 0.079
_refine_ls_extinction_method none
_refine_ls_goodness_of_fit_ref 0.898
_refine_ls_hydrogen_treatment mixed
_refine_ls_matrix_type full
_refine_ls_number_parameters 845
_refine_ls_number_reflns 21233
_refine_ls_number_restraints 0
_refine_ls_restrained_S_all 0.898
_refine_ls_R_factor_all 0.0962
_refine_ls_R_factor_gt 0.0547
_refine_ls_shift/su_max 0.002
_refine_ls_shift/su_mean 0.000
_refine_ls_structure_factor_coef Fsqd
_refine_ls_weighting_details 'calc w=1/[\s^2^(Fo^2^)+(0.0619P)^2^+0.0000P] where P=(Fo^2^+2Fc^2^)/3'
_refine_ls_weighting_scheme calc
_refine_ls_wR_factor_gt 0.1338
_refine_ls_wR_factor_ref 0.1429
_reflns_number_gt 11564
_reflns_number_total 21233
_reflns_threshold_expression >2sigma(I)
_cod_data_source_file ic900903b_si_002_5.cif
_cod_data_source_block 10a
_cod_original_sg_symbol_H-M 'P 21/c'
_cod_database_code 4302876

loop_
_symmetry_equiv_pos_as_xyz
'x, y, z'
'-x, y+1/2, -z+1/2'
'-x, -y, -z'
'x, -y-1/2, z-1/2'

loop_
_atom_site_label
_atom_site_type_symbol
_atom_site_fract_x
_atom_site_fract_y
_atom_site_fract_z
_atom_site_U_iso_or_equiv
_atom_site_adp_type
_atom_site_occupancy
_atom_site_symmetry_multiplicity
_atom_site_calc_flag
_atom_site_refinement_flags
_atom_site_disorder_assembly
_atom_site_disorder_group
Ti1 Ti 0.43096(3) 0.26727(4) 0.731042(16) 0.01717(12) Uani 1 1 d . . .
S1 S 0.52962(4) 0.14531(5) 0.73714(2) 0.01959(16) Uani 1 1 d . . .
O1 O 0.43952(9) 0.26137(13) 0.67257(6) 0.0191(4) Uani 1 1 d . . .
O2 O 0.45284(9) 0.25832(13) 0.79189(6) 0.0183(4) Uani 1 1 d . . .
N1 N 0.52431(12) 0.36163(17) 0.74449(7) 0.0183(5) Uani 1 1 d . . .
H1 H 0.5069(15) 0.398(2) 0.7245(9) 0.022 Uiso 1 1 d . . .
Cl1 Cl 0.35172(4) 0.14750(6) 0.71884(2) 0.02911(19) Uani 1 1 d . . .
Cl2 Cl 0.36698(4) 0.40265(5) 0.71926(2) 0.02597(18) Uani 1 1 d . . .
C1 C 0.47076(14) 0.1981(2) 0.65237(9) 0.0178(6) Uani 1 1 d . . .
C2 C 0.51950(14) 0.13744(19) 0.67894(9) 0.0176(6) Uani 1 1 d . . .
C3 C 0.55560(14) 0.0713(2) 0.66083(9) 0.0194(6) Uani 1 1 d . . .
H3 H 0.5882 0.0306 0.6799 0.023 Uiso 1 1 calc R . .
C4 C 0.54393(14) 0.0650(2) 0.61504(9) 0.0190(6) Uani 1 1 d . . .
C5 C 0.49310(14) 0.1243(2) 0.58894(9) 0.0207(7) Uani 1 1 d . . .
H5 H 0.4837 0.1186 0.5575 0.025 Uiso 1 1 calc R . .
C6 C 0.45525(14) 0.1909(2) 0.60544(9) 0.0180(6) Uani 1 1 d . . .
C7 C 0.58318(15) -0.0036(2) 0.59303(9) 0.0230(7) Uani 1 1 d . . .
C8 C 0.53280(17) -0.0734(2) 0.56326(10) 0.0341(8) Uani 1 1 d . . .
H8A H 0.5583 -0.1171 0.5491 0.051 Uiso 1 1 calc R . .
H8B H 0.4992 -0.0382 0.5402 0.051 Uiso 1 1 calc R . .
H8C H 0.5087 -0.1093 0.5814 0.051 Uiso 1 1 calc R . .
C9 C 0.63656(17) -0.0606(2) 0.62701(10) 0.0337(8) Uani 1 1 d . . .
H9A H 0.6696 -0.0173 0.6462 0.051 Uiso 1 1 calc R . .
H9B H 0.6609 -0.1030 0.6114 0.051 Uiso 1 1 calc R . .
H9C H 0.6136 -0.0982 0.6453 0.051 Uiso 1 1 calc R . .
C10 C 0.62028(17) 0.0523(2) 0.56444(11) 0.0352(8) Uani 1 1 d . . .
H10A H 0.6536 0.0955 0.5835 0.053 Uiso 1 1 calc R . .
H10B H 0.5866 0.0890 0.5421 0.053 Uiso 1 1 calc R . .
H10C H 0.6444 0.0084 0.5494 0.053 Uiso 1 1 calc R . .
C11 C 0.39877(15) 0.2516(2) 0.57537(9) 0.0217(7) Uani 1 1 d . . .
C12 C 0.41680(16) 0.3573(2) 0.58354(10) 0.0295(8) Uani 1 1 d . . .
H12A H 0.4612 0.3701 0.5774 0.044 Uiso 1 1 calc R . .
H12B H 0.4198 0.3732 0.6147 0.044 Uiso 1 1 calc R . .
H12C H 0.3809 0.3960 0.5638 0.044 Uiso 1 1 calc R . .
C13 C 0.32979(15) 0.2315(2) 0.58566(10) 0.0310(8) Uani 1 1 d . . .
H13A H 0.2940 0.2720 0.5670 0.046 Uiso 1 1 calc R . .
H13B H 0.3340 0.2450 0.6172 0.046 Uiso 1 1 calc R . .
H13C H 0.3174 0.1648 0.5794 0.046 Uiso 1 1 calc R . .
C14 C 0.39037(17) 0.2319(2) 0.52585(9) 0.0339(8) Uani 1 1 d . . .
H14A H 0.3522 0.2699 0.5079 0.051 Uiso 1 1 calc R . .
H14B H 0.3805 0.1645 0.5198 0.051 Uiso 1 1 calc R . .
H14C H 0.4330 0.2487 0.5182 0.051 Uiso 1 1 calc R . .
C15 C 0.60419(14) 0.2235(2) 0.75654(9) 0.0232(7) Uani 1 1 d . . .
H15 H 0.6131 0.2301 0.7896 0.028 Uiso 1 1 calc R . .
C16 C 0.58919(14) 0.3224(2) 0.73643(9) 0.0210(7) Uani 1 1 d . . .
H16 H 0.5805 0.3150 0.7034 0.025 Uiso 1 1 calc R . .
C17 C 0.65151(15) 0.3868(2) 0.75181(10) 0.0305(8) Uani 1 1 d . . .
H17A H 0.6609 0.3980 0.7843 0.037 Uiso 1 1 calc R . .
H17B H 0.6416 0.4488 0.7365 0.037 Uiso 1 1 calc R . .
C18 C 0.71471(17) 0.3426(3) 0.74169(11) 0.0448(10) Uani 1 1 d . . .
H18A H 0.7066 0.3355 0.7090 0.054 Uiso 1 1 calc R . .
H18B H 0.7550 0.3848 0.7527 0.054 Uiso 1 1 calc R . .
C19 C 0.72950(16) 0.2477(3) 0.76361(12) 0.0483(11) Uani 1 1 d . . .
H19A H 0.7397 0.2553 0.7964 0.058 Uiso 1 1 calc R . .
H19B H 0.7707 0.2199 0.7568 0.058 Uiso 1 1 calc R . .
C20 C 0.66856(15) 0.1807(2) 0.74753(10) 0.0342(8) Uani 1 1 d . . .
H20A H 0.6604 0.1691 0.7152 0.041 Uiso 1 1 calc R . .
H20B H 0.6790 0.1192 0.7632 0.041 Uiso 1 1 calc R . .
C21 C 0.53250(15) 0.4126(2) 0.78758(9) 0.0194(6) Uani 1 1 d . . .
H21A H 0.4892 0.4467 0.7866 0.023 Uiso 1 1 calc R . .
H21B H 0.5694 0.4605 0.7909 0.023 Uiso 1 1 calc R . .
C22 C 0.54962(14) 0.34934(19) 0.82763(9) 0.0169(6) Uani 1 1 d . . .
C23 C 0.50632(14) 0.2725(2) 0.82899(9) 0.0178(6) Uani 1 1 d . . .
C24 C 0.51717(14) 0.21415(19) 0.86657(9) 0.0183(6) Uani 1 1 d . . .
C25 C 0.57356(14) 0.2367(2) 0.90228(9) 0.0201(6) Uani 1 1 d . . .
H25 H 0.5822 0.1978 0.9281 0.024 Uiso 1 1 calc R . .
C26 C 0.61810(14) 0.3128(2) 0.90246(9) 0.0192(6) Uani 1 1 d . . .
C27 C 0.60443(14) 0.3682(2) 0.86391(9) 0.0195(6) Uani 1 1 d . . .
H27 H 0.6337 0.4203 0.8627 0.023 Uiso 1 1 calc R . .
C28 C 0.67828(15) 0.3368(2) 0.94250(9) 0.0240(7) Uani 1 1 d . . .
C29 C 0.67447(16) 0.4418(2) 0.95420(10) 0.0323(8) Uani 1 1 d . . .
H29A H 0.6808 0.4809 0.9296 0.048 Uiso 1 1 calc R . .
H29B H 0.7108 0.4563 0.9814 0.048 Uiso 1 1 calc R . .
H29C H 0.6294 0.4553 0.9591 0.048 Uiso 1 1 calc R . .
C30 C 0.67739(16) 0.2782(2) 0.98374(10) 0.0337(8) Uani 1 1 d . . .
H30A H 0.6338 0.2886 0.9913 0.051 Uiso 1 1 calc R . .
H30B H 0.7158 0.2976 1.0088 0.051 Uiso 1 1 calc R . .
H30C H 0.6820 0.2108 0.9774 0.051 Uiso 1 1 calc R . .
C31 C 0.74583(15) 0.3177(2) 0.93057(11) 0.0342(8) Uani 1 1 d . . .
H31A H 0.7490 0.2501 0.9241 0.051 Uiso 1 1 calc R . .
H31B H 0.7847 0.3356 0.9557 0.051 Uiso 1 1 calc R . .
H31C H 0.7471 0.3550 0.9043 0.051 Uiso 1 1 calc R . .
C32 C 0.46985(15) 0.1303(2) 0.86901(9) 0.0216(7) Uani 1 1 d . . .
C33 C 0.47551(17) 0.0544(2) 0.83486(10) 0.0305(8) Uani 1 1 d . . .
H33A H 0.4565 0.0792 0.8046 0.046 Uiso 1 1 calc R . .
H33B H 0.4496 -0.0020 0.8391 0.046 Uiso 1 1 calc R . .
H33C H 0.5240 0.0377 0.8390 0.046 Uiso 1 1 calc R . .
C34 C 0.39482(15) 0.1623(2) 0.86021(11) 0.0328(8) Uani 1 1 d . . .
H34A H 0.3913 0.2110 0.8820 0.049 Uiso 1 1 calc R . .
H34B H 0.3660 0.1080 0.8630 0.049 Uiso 1 1 calc R . .
H34C H 0.3791 0.1886 0.8300 0.049 Uiso 1 1 calc R . .
C35 C 0.48962(17) 0.0833(2) 0.91485(10) 0.0315(8) Uani 1 1 d . . .
H35A H 0.5371 0.0599 0.9213 0.047 Uiso 1 1 calc R . .
H35B H 0.4584 0.0302 0.9152 0.047 Uiso 1 1 calc R . .
H35C H 0.4861 0.1297 0.9376 0.047 Uiso 1 1 calc R . .
Ti2 Ti -0.06242(3) 0.30298(4) 0.728004(16) 0.01748(12) Uani 1 1 d . . .
S2 S 0.04180(4) 0.18728(5) 0.74595(2) 0.01853(16) Uani 1 1 d . . .
O3 O -0.03912(9) 0.29677(13) 0.67355(6) 0.0194(4) Uani 1 1 d . . .
O4 O -0.05458(9) 0.29389(13) 0.78807(6) 0.0171(4) Uani 1 1 d . . .
N2 N 0.02692(12) 0.40200(17) 0.74876(7) 0.0171(5) Uani 1 1 d . . .
H2 H 0.0137(14) 0.440(2) 0.7281(9) 0.021 Uiso 1 1 d . . .
Cl3 Cl -0.13044(4) 0.43365(5) 0.70937(2) 0.02589(18) Uani 1 1 d . . .
Cl4 Cl -0.13624(4) 0.17805(5) 0.70782(2) 0.02674(18) Uani 1 1 d . . .
C36 C -0.00188(14) 0.2315(2) 0.65865(9) 0.0188(6) Uani 1 1 d . . .
C37 C -0.00865(15) 0.2172(2) 0.61259(9) 0.0205(6) Uani 1 1 d . . .
C38 C 0.03421(15) 0.1493(2) 0.60196(9) 0.0228(7) Uani 1 1 d . . .
H38 H 0.0311 0.1395 0.5713 0.027 Uiso 1 1 calc R . .
C39 C 0.08170(14) 0.0940(2) 0.63297(9) 0.0201(6) Uani 1 1 d . . .
C40 C 0.08494(14) 0.10727(19) 0.67741(9) 0.0184(6) Uani 1 1 d . . .
H40 H 0.1154 0.0700 0.6996 0.022 Uiso 1 1 calc R . .
C41 C 0.04382(14) 0.17488(19) 0.68965(9) 0.0175(6) Uani 1 1 d . . .
C42 C 0.12800(15) 0.0224(2) 0.61788(9) 0.0232(7) Uani 1 1 d . . .
C43 C 0.08344(17) -0.0435(2) 0.58227(10) 0.0322(8) Uani 1 1 d . . .
H43A H 0.0500 -0.0766 0.5947 0.048 Uiso 1 1 calc R . .
H43B H 0.1130 -0.0900 0.5730 0.048 Uiso 1 1 calc R . .
H43C H 0.0589 -0.0060 0.5564 0.048 Uiso 1 1 calc R . .
C44 C 0.16912(16) -0.0382(2) 0.65685(10) 0.0324(8) Uani 1 1 d . . .
H44A H 0.1373 -0.0703 0.6710 0.049 Uiso 1 1 calc R . .
H44B H 0.2004 0.0024 0.6787 0.049 Uiso 1 1 calc R . .
H44C H 0.1959 -0.0857 0.6457 0.049 Uiso 1 1 calc R . .
C45 C 0.17824(17) 0.0776(2) 0.59813(11) 0.0342(8) Uani 1 1 d . . .
H45A H 0.2063 0.0331 0.5863 0.051 Uiso 1 1 calc R . .
H45B H 0.2083 0.1167 0.6214 0.051 Uiso 1 1 calc R . .
H45C H 0.1523 0.1185 0.5740 0.051 Uiso 1 1 calc R . .
C46 C -0.06163(16) 0.2733(2) 0.57745(9) 0.0256(7) Uani 1 1 d . . .
C47 C -0.04722(18) 0.3798(2) 0.58345(10) 0.0356(8) Uani 1 1 d . . .
H47A H -0.0816 0.4149 0.5608 0.053 Uiso 1 1 calc R . .
H47B H -0.0011 0.3934 0.5802 0.053 Uiso 1 1 calc R . .
H47C H -0.0498 0.3992 0.6132 0.053 Uiso 1 1 calc R . .
C48 C -0.06004(18) 0.2467(2) 0.52992(10) 0.0363(9) Uani 1 1 d . . .
H48A H -0.0691 0.1788 0.5252 0.054 Uiso 1 1 calc R . .
H48B H -0.0146 0.2617 0.5258 0.054 Uiso 1 1 calc R . .
H48C H -0.0954 0.2828 0.5084 0.054 Uiso 1 1 calc R . .
C49 C -0.13430(16) 0.2520(2) 0.58168(11) 0.0358(8) Uani 1 1 d . . .
H49A H -0.1435 0.1840 0.5777 0.054 Uiso 1 1 calc R . .
H49B H -0.1682 0.2873 0.5588 0.054 Uiso 1 1 calc R . .
H49C H -0.1376 0.2713 0.6113 0.054 Uiso 1 1 calc R . .
C50 C 0.11257(14) 0.2704(2) 0.76927(9) 0.0196(6) Uani 1 1 d . . .
H50 H 0.1159 0.2781 0.8017 0.023 Uiso 1 1 calc R . .
C51 C 0.09656(14) 0.3669(2) 0.74745(9) 0.0184(6) Uani 1 1 d . . .
H51 H 0.0951 0.3585 0.7153 0.022 Uiso 1 1 calc R . .
C52 C 0.15444(14) 0.4368(2) 0.76692(10) 0.0247(7) Uani 1 1 d . . .
H52A H 0.1574 0.4477 0.7988 0.030 Uiso 1 1 calc R . .
H52B H 0.1443 0.4981 0.7511 0.030 Uiso 1 1 calc R . .
C53 C 0.22341(15) 0.3987(2) 0.76242(11) 0.0318(8) Uani 1 1 d . . .
H53A H 0.2218 0.3930 0.7304 0.038 Uiso 1 1 calc R . .
H53B H 0.2606 0.4438 0.7763 0.038 Uiso 1 1 calc R . .
C54 C 0.23912(15) 0.3022(2) 0.78483(11) 0.0320(8) Uani 1 1 d . . .
H54A H 0.2831 0.2779 0.7807 0.038 Uiso 1 1 calc R . .
H54B H 0.2444 0.3089 0.8172 0.038 Uiso 1 1 calc R . .
C55 C 0.18189(14) 0.2322(2) 0.76533(10) 0.0267(7) Uani 1 1 d . . .
H55A H 0.1920 0.1711 0.7814 0.032 Uiso 1 1 calc R . .
H55B H 0.1795 0.2209 0.7336 0.032 Uiso 1 1 calc R . .
C56 C 0.02345(15) 0.4530(2) 0.79026(9) 0.0191(6) Uani 1 1 d . . .
H56A H -0.0224 0.4832 0.7851 0.023 Uiso 1 1 calc R . .
H56B H 0.0586 0.5038 0.7966 0.023 Uiso 1 1 calc R . .
C57 C 0.03510(14) 0.38920(19) 0.83003(9) 0.0165(6) Uani 1 1 d . . .
C58 C -0.00659(13) 0.3090(2) 0.82774(9) 0.0166(6) Uani 1 1 d . . .
C59 C 0.00057(14) 0.24858(19) 0.86451(9) 0.0170(6) Uani 1 1 d . . .
C60 C 0.05341(14) 0.2719(2) 0.90249(9) 0.0197(6) Uani 1 1 d . . .
H60 H 0.0608 0.2310 0.9276 0.024 Uiso 1 1 calc R . .
C61 C 0.09574(14) 0.3509(2) 0.90584(9) 0.0199(6) Uani 1 1 d . . .
C62 C 0.08493(14) 0.4094(2) 0.86871(9) 0.0197(6) Uani 1 1 d . . .
H62 H 0.1125 0.4645 0.8701 0.024 Uiso 1 1 calc R . .
C63 C 0.15168(15) 0.3748(2) 0.94837(9) 0.0240(7) Uani 1 1 d . . .
C64 C 0.22081(16) 0.3876(3) 0.93724(11) 0.0465(10) Uani 1 1 d . . .
H64A H 0.2321 0.3295 0.9234 0.070 Uiso 1 1 calc R . .
H64B H 0.2570 0.4006 0.9647 0.070 Uiso 1 1 calc R . .
H64C H 0.2175 0.4407 0.9165 0.070 Uiso 1 1 calc R . .
C65 C 0.16033(17) 0.2978(2) 0.98381(10) 0.0370(8) Uani 1 1 d . . .
H65A H 0.1169 0.2897 0.9919 0.055 Uiso 1 1 calc R . .
H65B H 0.1967 0.3163 1.0103 0.055 Uiso 1 1 calc R . .
H65C H 0.1729 0.2381 0.9720 0.055 Uiso 1 1 calc R . .
C66 C 0.13125(18) 0.4677(2) 0.96750(10) 0.0380(9) Uani 1 1 d . . .
H66A H 0.1284 0.5189 0.9458 0.057 Uiso 1 1 calc R . .
H66B H 0.1660 0.4836 0.9952 0.057 Uiso 1 1 calc R . .
H66C H 0.0864 0.4597 0.9737 0.057 Uiso 1 1 calc R . .
C67 C -0.04606(14) 0.1626(2) 0.86456(9) 0.0204(6) Uani 1 1 d . . .
C68 C -0.03585(17) 0.0888(2) 0.83079(10) 0.0301(8) Uani 1 1 d . . .
H68A H -0.0511 0.1152 0.8006 0.045 Uiso 1 1 calc R . .
H68B H -0.0630 0.0321 0.8327 0.045 Uiso 1 1 calc R . .
H68C H 0.0130 0.0718 0.8374 0.045 Uiso 1 1 calc R . .
C69 C -0.12132(15) 0.1946(2) 0.85266(11) 0.0355(8) Uani 1 1 d . . .
H69A H -0.1276 0.2411 0.8746 0.053 Uiso 1 1 calc R . .
H69B H -0.1510 0.1397 0.8528 0.053 Uiso 1 1 calc R . .
H69C H -0.1335 0.2234 0.8229 0.053 Uiso 1 1 calc R . .
C70 C -0.03120(17) 0.1146(2) 0.91026(9) 0.0307(8) Uani 1 1 d . . .
H70A H 0.0160 0.0898 0.9184 0.046 Uiso 1 1 calc R . .
H70B H -0.0637 0.0623 0.9090 0.046 Uiso 1 1 calc R . .
H70C H -0.0363 0.1608 0.9326 0.046 Uiso 1 1 calc R . .
C71 C 0.1882(3) 0.4095(4) 0.59948(17) 0.0758(14) Uiso 1 1 d . . .
C72 C 0.2418(2) 0.4782(3) 0.60502(16) 0.0690(13) Uiso 1 1 d . . .
H72 H 0.2707 0.4863 0.6344 0.083 Uiso 1 1 calc R . .
C73 C 0.2544(4) 0.5272(5) 0.5764(2) 0.133(2) Uiso 1 1 d . . .
H73 H 0.2926 0.5693 0.5826 0.160 Uiso 1 1 calc R . .
C74 C 0.2115(3) 0.5188(5) 0.5354(2) 0.119(2) Uiso 1 1 d . . .
H74 H 0.2197 0.5568 0.5121 0.142 Uiso 1 1 calc R . .
C75 C 0.1568(3) 0.4586(4) 0.52542(17) 0.0811(15) Uiso 1 1 d . . .
H75 H 0.1282 0.4580 0.4957 0.097 Uiso 1 1 calc R . .
C76 C 0.1412(2) 0.4006(3) 0.55485(14) 0.0636(12) Uiso 1 1 d . . .
H76 H 0.1034 0.3579 0.5477 0.076 Uiso 1 1 calc R . .
C77 C 0.1738(3) 0.3523(5) 0.6289(2) 0.135(2) Uiso 1 1 d . . .
H77A H 0.2166 0.3328 0.6505 0.203 Uiso 1 1 calc R . .
H77B H 0.1498 0.2962 0.6137 0.203 Uiso 1 1 calc R . .
H77C H 0.1441 0.3850 0.6445 0.203 Uiso 1 1 calc R . .
C78 C 0.2853(3) 0.5214(4) 0.42041(19) 0.0896(16) Uiso 1 1 d . . .
C79 C 0.3407(3) 0.5143(4) 0.45914(18) 0.0908(17) Uiso 1 1 d . . .
H79 H 0.3436 0.4656 0.4807 0.109 Uiso 1 1 calc R . .
C80 C 0.3883(3) 0.5809(4) 0.46314(18) 0.0881(16) Uiso 1 1 d . . .
H80 H 0.4261 0.5764 0.4890 0.106 Uiso 1 1 calc R . .
C81 C 0.3907(3) 0.6512(4) 0.4368(2) 0.1032(19) Uiso 1 1 d . . .
H81 H 0.4282 0.6944 0.4435 0.124 Uiso 1 1 calc R . .
C82 C 0.3374(3) 0.6613(4) 0.39920(19) 0.0971(18) Uiso 1 1 d . . .
H82 H 0.3363 0.7118 0.3788 0.117 Uiso 1 1 calc R . .
C83 C 0.2850(3) 0.5943(4) 0.39218(17) 0.0843(16) Uiso 1 1 d . . .
H83 H 0.2473 0.6000 0.3664 0.101 Uiso 1 1 calc R . .
C84 C 0.2315(4) 0.4515(5) 0.4100(2) 0.158(3) Uiso 1 1 d . . .
H84A H 0.1866 0.4830 0.4039 0.236 Uiso 1 1 calc R . .
H84B H 0.2368 0.4082 0.4353 0.236 Uiso 1 1 calc R . .
H84C H 0.2345 0.4156 0.3836 0.236 Uiso 1 1 calc R . .

loop_
_atom_site_aniso_label
_atom_site_aniso_U_11
_atom_site_aniso_U_22
_atom_site_aniso_U_33
_atom_site_aniso_U_23
_atom_site_aniso_U_13
_atom_site_aniso_U_12
Ti1 0.0165(3) 0.0175(3) 0.0175(3) -0.0003(2) 0.0045(2) 0.0014(2)
S1 0.0232(4) 0.0199(4) 0.0159(3) 0.0016(3) 0.0058(3) 0.0055(3)
O1 0.0207(11) 0.0182(11) 0.0184(10) 0.0003(8) 0.0053(8) 0.0053(9)
O2 0.0197(10) 0.0171(11) 0.0193(10) -0.0007(8) 0.0071(8) -0.0008(9)
N1 0.0220(13) 0.0178(14) 0.0143(12) 0.0035(10) 0.0035(10) 0.0027(11)
Cl1 0.0273(4) 0.0275(5) 0.0301(4) -0.0012(3) 0.0035(3) -0.0074(3)
Cl2 0.0225(4) 0.0233(4) 0.0327(4) 0.0013(3) 0.0084(3) 0.0076(3)
C1 0.0161(14) 0.0163(16) 0.0207(14) -0.0004(12) 0.0045(12) -0.0023(12)
C2 0.0212(15) 0.0157(16) 0.0165(14) 0.0000(12) 0.0061(12) -0.0010(12)
C3 0.0181(15) 0.0177(16) 0.0224(15) 0.0024(12) 0.0056(12) 0.0013(12)
C4 0.0202(15) 0.0166(16) 0.0221(15) 0.0005(12) 0.0088(12) -0.0021(12)
C5 0.0236(16) 0.0203(17) 0.0179(14) -0.0018(12) 0.0053(12) -0.0048(13)
C6 0.0169(14) 0.0163(16) 0.0202(14) -0.0005(12) 0.0040(12) -0.0014(12)
C7 0.0260(17) 0.0241(18) 0.0223(15) -0.0008(13) 0.0122(13) 0.0040(14)
C8 0.037(2) 0.031(2) 0.0350(19) -0.0122(15) 0.0120(16) 0.0016(16)
C9 0.038(2) 0.033(2) 0.0323(18) 0.0025(15) 0.0137(16) 0.0156(16)
C10 0.039(2) 0.037(2) 0.0376(19) 0.0055(16) 0.0247(16) 0.0088(17)
C11 0.0233(16) 0.0190(17) 0.0200(15) 0.0010(12) 0.0009(12) 0.0044(13)
C12 0.0369(19) 0.0192(18) 0.0287(17) 0.0032(14) 0.0023(14) 0.0044(15)
C13 0.0246(17) 0.0283(19) 0.0349(18) -0.0007(15) -0.0010(14) 0.0013(15)
C14 0.043(2) 0.033(2) 0.0200(16) 0.0002(14) -0.0021(14) 0.0105(16)
C15 0.0167(15) 0.0344(19) 0.0174(14) -0.0043(13) 0.0027(12) 0.0044(14)
C16 0.0187(15) 0.0280(18) 0.0181(14) -0.0006(13) 0.0080(12) -0.0024(13)
C17 0.0262(18) 0.043(2) 0.0236(16) -0.0075(15) 0.0086(14) -0.0109(16)
C18 0.0244(19) 0.076(3) 0.037(2) -0.024(2) 0.0140(16) -0.0204(19)
C19 0.0161(17) 0.084(3) 0.043(2) -0.031(2) 0.0050(15) 0.0025(19)
C20 0.0214(17) 0.048(2) 0.0307(18) -0.0123(16) 0.0034(14) 0.0118(16)
C21 0.0244(16) 0.0160(16) 0.0196(15) 0.0002(12) 0.0087(12) -0.0009(13)
C22 0.0221(15) 0.0149(15) 0.0170(14) -0.0010(12) 0.0107(12) 0.0011(12)
C23 0.0214(15) 0.0175(16) 0.0168(14) -0.0041(12) 0.0090(12) 0.0017(13)
C24 0.0207(15) 0.0163(16) 0.0198(14) -0.0020(12) 0.0089(12) 0.0004(12)
C25 0.0245(16) 0.0189(16) 0.0186(14) 0.0013(12) 0.0088(12) 0.0016(13)
C26 0.0229(16) 0.0190(16) 0.0174(14) -0.0023(12) 0.0085(12) -0.0010(13)
C27 0.0243(16) 0.0157(16) 0.0226(15) -0.0045(12) 0.0132(13) -0.0055(13)
C28 0.0230(16) 0.0277(18) 0.0215(15) 0.0022(13) 0.0059(13) -0.0059(14)
C29 0.0320(19) 0.034(2) 0.0281(17) -0.0083(15) 0.0036(14) -0.0103(16)
C30 0.0312(19) 0.044(2) 0.0219(16) 0.0018(15) 0.0001(14) -0.0100(16)
C31 0.0240(17) 0.043(2) 0.0347(19) 0.0004(16) 0.0066(15) -0.0057(16)
C32 0.0269(17) 0.0164(16) 0.0217(15) 0.0037(12) 0.0070(13) -0.0026(13)
C33 0.042(2) 0.0198(18) 0.0287(17) 0.0003(14) 0.0073(15) -0.0090(15)
C34 0.0280(18) 0.031(2) 0.043(2) 0.0088(16) 0.0147(15) -0.0044(15)
C35 0.045(2) 0.0224(18) 0.0276(17) 0.0037(14) 0.0102(15) -0.0105(16)
Ti2 0.0166(3) 0.0187(3) 0.0165(2) 0.0005(2) 0.0034(2) 0.0025(2)
S2 0.0216(4) 0.0190(4) 0.0157(3) 0.0012(3) 0.0061(3) 0.0039(3)
O3 0.0223(11) 0.0205(11) 0.0152(10) 0.0013(8) 0.0048(8) 0.0055(9)
O4 0.0164(10) 0.0183(11) 0.0164(10) -0.0007(8) 0.0045(8) -0.0003(8)
N2 0.0183(13) 0.0183(14) 0.0155(12) 0.0036(10) 0.0056(10) 0.0050(11)
Cl3 0.0217(4) 0.0245(4) 0.0299(4) 0.0030(3) 0.0042(3) 0.0070(3)
Cl4 0.0261(4) 0.0246(4) 0.0280(4) -0.0027(3) 0.0048(3) -0.0038(3)
C36 0.0196(15) 0.0166(16) 0.0207(14) 0.0017(12) 0.0061(12) -0.0026(13)
C37 0.0256(16) 0.0184(16) 0.0166(14) 0.0001(12) 0.0045(12) -0.0040(13)
C38 0.0323(18) 0.0207(17) 0.0176(14) -0.0015(13) 0.0104(13) -0.0051(14)
C39 0.0220(16) 0.0184(16) 0.0228(15) -0.0014(12) 0.0110(13) -0.0050(13)
C40 0.0199(15) 0.0154(16) 0.0209(15) 0.0037(12) 0.0070(12) -0.0018(12)
C41 0.0203(15) 0.0169(16) 0.0166(14) 0.0004(11) 0.0070(12) -0.0017(12)
C42 0.0261(17) 0.0235(17) 0.0236(16) -0.0024(13) 0.0128(13) 0.0017(14)
C43 0.038(2) 0.0268(19) 0.0352(19) -0.0094(15) 0.0159(16) 0.0002(16)
C44 0.038(2) 0.032(2) 0.0316(18) 0.0006(15) 0.0166(16) 0.0113(16)
C45 0.037(2) 0.036(2) 0.0371(19) 0.0004(16) 0.0225(16) 0.0027(16)
C46 0.0345(18) 0.0211(17) 0.0185(15) 0.0006(13) 0.0022(13) 0.0020(14)
C47 0.052(2) 0.0258(19) 0.0256(17) 0.0051(14) 0.0048(16) 0.0048(17)
C48 0.051(2) 0.036(2) 0.0187(16) 0.0017(14) 0.0031(15) 0.0072(17)
C49 0.0316(19) 0.038(2) 0.0315(18) 0.0003(16) -0.0027(15) 0.0049(16)
C50 0.0178(15) 0.0228(17) 0.0163(14) -0.0006(12) 0.0015(11) 0.0040(13)
C51 0.0170(15) 0.0225(17) 0.0168(14) 0.0010(12) 0.0064(12) 0.0037(13)
C52 0.0228(16) 0.0287(18) 0.0234(16) -0.0006(13) 0.0074(13) -0.0005(14)
C53 0.0198(17) 0.043(2) 0.0334(18) -0.0050(16) 0.0086(14) -0.0015(15)
C54 0.0198(16) 0.039(2) 0.0350(18) -0.0071(16) 0.0033(14) 0.0069(15)
C55 0.0201(16) 0.0309(19) 0.0267(16) -0.0038(14) 0.0018(13) 0.0091(14)
C56 0.0206(15) 0.0182(16) 0.0206(15) -0.0012(12) 0.0094(12) -0.0002(13)
C57 0.0175(15) 0.0172(16) 0.0172(14) -0.0009(12) 0.0088(12) 0.0021(12)
C58 0.0150(14) 0.0191(16) 0.0162(13) -0.0032(12) 0.0052(11) 0.0006(12)
C59 0.0187(15) 0.0150(16) 0.0186(14) -0.0015(11) 0.0073(12) 0.0020(12)
C60 0.0222(16) 0.0199(16) 0.0179(14) 0.0013(12) 0.0067(12) 0.0028(13)
C61 0.0176(15) 0.0231(17) 0.0200(15) -0.0047(13) 0.0071(12) 0.0011(13)
C62 0.0207(15) 0.0179(16) 0.0229(15) -0.0044(12) 0.0098(12) -0.0026(13)
C63 0.0209(16) 0.0307(19) 0.0188(15) -0.0032(13) 0.0025(12) -0.0029(14)
C64 0.0254(19) 0.074(3) 0.036(2) -0.0049(19) 0.0003(16) -0.0108(19)
C65 0.038(2) 0.040(2) 0.0257(17) 0.0022(15) -0.0042(15) 0.0003(17)
C66 0.049(2) 0.034(2) 0.0259(17) -0.0080(15) 0.0018(16) -0.0035(18)
C67 0.0216(16) 0.0187(16) 0.0207(15) 0.0007(12) 0.0055(12) -0.0028(13)
C68 0.042(2) 0.0216(18) 0.0269(17) -0.0023(14) 0.0104(15) -0.0084(15)
C69 0.0253(18) 0.032(2) 0.051(2) 0.0114(17) 0.0121(16) -0.0030(16)
C70 0.043(2) 0.0240(19) 0.0250(17) 0.0020(14) 0.0080(15) -0.0085(15)

loop_
_atom_type_symbol
_atom_type_description
_atom_type_scat_dispersion_real
_atom_type_scat_dispersion_imag
_atom_type_scat_source
C C 0.0033 0.0016 'International Tables Vol C Tables 4.2.6.8 and 6.1.1.4'
H H 0.0000 0.0000 'International Tables Vol C Tables 4.2.6.8 and 6.1.1.4'
Cl Cl 0.1484 0.1585 'International Tables Vol C Tables 4.2.6.8 and 6.1.1.4'
N N 0.0061 0.0033 'International Tables Vol C Tables 4.2.6.8 and 6.1.1.4'
O O 0.0106 0.0060 'International Tables Vol C Tables 4.2.6.8 and 6.1.1.4'
S S 0.1246 0.1234 'International Tables Vol C Tables 4.2.6.8 and 6.1.1.4'
Ti Ti 0.2776 0.4457 'International Tables Vol C Tables 4.2.6.8 and 6.1.1.4'

loop_
_geom_angle_atom_site_label_1
_geom_angle_atom_site_label_2
_geom_angle_atom_site_label_3
_geom_angle
_geom_angle_site_symmetry_1
_geom_angle_site_symmetry_3
_geom_angle_publ_flag
O2 Ti1 O1 160.36(8) . . ?
O2 Ti1 N1 83.72(8) . . ?
O1 Ti1 N1 85.26(8) . . ?
O2 Ti1 Cl2 101.16(6) . . ?
O1 Ti1 Cl2 94.37(6) . . ?
N1 Ti1 Cl2 86.70(7) . . ?
O2 Ti1 Cl1 94.87(6) . . ?
O1 Ti1 Cl1 92.72(6) . . ?
N1 Ti1 Cl1 168.58(7) . . ?
Cl2 Ti1 Cl1 104.68(4) . . ?
O2 Ti1 S1 84.90(6) . . ?
O1 Ti1 S1 76.95(6) . . ?
N1 Ti1 S1 78.08(7) . . ?
Cl2 Ti1 S1 162.96(3) . . ?
Cl1 Ti1 S1 90.51(4) . . ?
C2 S1 C15 103.57(13) . . ?
C2 S1 Ti1 95.19(9) . . ?
C15 S1 Ti1 99.71(10) . . ?
C1 O1 Ti1 131.38(17) . . ?
C23 O2 Ti1 141.37(17) . . ?
C21 N1 C16 115.9(2) . . ?
C21 N1 Ti1 109.78(17) . . ?
C16 N1 Ti1 118.17(17) . . ?
C21 N1 H1 108(2) . . ?
C16 N1 H1 109(2) . . ?
Ti1 N1 H1 93(2) . . ?
O1 C1 C2 118.3(2) . . ?
O1 C1 C6 122.1(2) . . ?
C2 C1 C6 119.6(3) . . ?
C3 C2 C1 122.2(3) . . ?
C3 C2 S1 121.8(2) . . ?
C1 C2 S1 116.0(2) . . ?
C4 C3 C2 119.8(3) . . ?
C4 C3 H3 120.1 . . ?
C2 C3 H3 120.1 . . ?
C3 C4 C5 117.1(3) . . ?
C3 C4 C7 122.6(3) . . ?
C5 C4 C7 120.4(2) . . ?
C6 C5 C4 125.2(3) . . ?
C6 C5 H5 117.4 . . ?
C4 C5 H5 117.4 . . ?
C5 C6 C1 116.0(3) . . ?
C5 C6 C11 123.0(2) . . ?
C1 C6 C11 121.0(2) . . ?
C9 C7 C4 112.3(2) . . ?
C9 C7 C10 108.3(3) . . ?
C4 C7 C10 109.1(2) . . ?
C9 C7 C8 108.2(3) . . ?
C4 C7 C8 109.9(2) . . ?
C10 C7 C8 109.1(3) . . ?
C7 C8 H8A 109.5 . . ?
C7 C8 H8B 109.5 . . ?
H8A C8 H8B 109.5 . . ?
C7 C8 H8C 109.5 . . ?
H8A C8 H8C 109.5 . . ?
H8B C8 H8C 109.5 . . ?
C7 C9 H9A 109.5 . . ?
C7 C9 H9B 109.5 . . ?
H9A C9 H9B 109.5 . . ?
C7 C9 H9C 109.5 . . ?
H9A C9 H9C 109.5 . . ?
H9B C9 H9C 109.5 . . ?
C7 C10 H10A 109.5 . . ?
C7 C10 H10B 109.5 . . ?
H10A C10 H10B 109.5 . . ?
C7 C10 H10C 109.5 . . ?
H10A C10 H10C 109.5 . . ?
H10B C10 H10C 109.5 . . ?
C6 C11 C14 112.2(2) . . ?
C6 C11 C13 109.6(2) . . ?
C14 C11 C13 108.3(2) . . ?
C6 C11 C12 109.8(2) . . ?
C14 C11 C12 107.5(2) . . ?
C13 C11 C12 109.3(2) . . ?
C11 C12 H12A 109.5 . . ?
C11 C12 H12B 109.5 . . ?
H12A C12 H12B 109.5 . . ?
C11 C12 H12C 109.5 . . ?
H12A C12 H12C 109.5 . . ?
H12B C12 H12C 109.5 . . ?
C11 C13 H13A 109.5 . . ?
C11 C13 H13B 109.5 . . ?
H13A C13 H13B 109.5 . . ?
C11 C13 H13C 109.5 . . ?
H13A C13 H13C 109.5 . . ?
H13B C13 H13C 109.5 . . ?
C11 C14 H14A 109.5 . . ?
C11 C14 H14B 109.5 . . ?
H14A C14 H14B 109.5 . . ?
C11 C14 H14C 109.5 . . ?
H14A C14 H14C 109.5 . . ?
H14B C14 H14C 109.5 . . ?
C20 C15 C16 111.9(3) . . ?
C20 C15 S1 111.3(2) . . ?
C16 C15 S1 111.16(19) . . ?
C20 C15 H15 107.4 . . ?
C16 C15 H15 107.4 . . ?
S1 C15 H15 107.4 . . ?
N1 C16 C17 114.1(2) . . ?
N1 C16 C15 110.8(2) . . ?
C17 C16 C15 111.2(2) . . ?
N1 C16 H16 106.8 . . ?
C17 C16 H16 106.8 . . ?
C15 C16 H16 106.8 . . ?
C16 C17 C18 110.8(3) . . ?
C16 C17 H17A 109.5 . . ?
C18 C17 H17A 109.5 . . ?
C16 C17 H17B 109.5 . . ?
C18 C17 H17B 109.5 . . ?
H17A C17 H17B 108.1 . . ?
C19 C18 C17 110.3(3) . . ?
C19 C18 H18A 109.6 . . ?
C17 C18 H18A 109.6 . . ?
C19 C18 H18B 109.6 . . ?
C17 C18 H18B 109.6 . . ?
H18A C18 H18B 108.1 . . ?
C18 C19 C20 111.2(3) . . ?
C18 C19 H19A 109.4 . . ?
C20 C19 H19A 109.4 . . ?
C18 C19 H19B 109.4 . . ?
C20 C19 H19B 109.4 . . ?
H19A C19 H19B 108.0 . . ?
C15 C20 C19 110.1(3) . . ?
C15 C20 H20A 109.6 . . ?
C19 C20 H20A 109.6 . . ?
C15 C20 H20B 109.6 . . ?
C19 C20 H20B 109.6 . . ?
H20A C20 H20B 108.2 . . ?
N1 C21 C22 114.0(2) . . ?
N1 C21 H21A 108.8 . . ?
C22 C21 H21A 108.8 . . ?
N1 C21 H21B 108.8 . . ?
C22 C21 H21B 108.8 . . ?
H21A C21 H21B 107.6 . . ?
C27 C22 C23 119.6(3) . . ?
C27 C22 C21 121.5(3) . . ?
C23 C22 C21 118.7(2) . . ?
O2 C23 C24 122.1(3) . . ?
O2 C23 C22 116.4(2) . . ?
C24 C23 C22 121.5(3) . . ?
C25 C24 C23 116.3(3) . . ?
C25 C24 C32 121.4(2) . . ?
C23 C24 C32 122.4(2) . . ?
C24 C25 C26 124.2(3) . . ?
C24 C25 H25 117.9 . . ?
C26 C25 H25 117.9 . . ?
C27 C26 C25 116.6(3) . . ?
C27 C26 C28 120.6(3) . . ?
C25 C26 C28 122.8(2) . . ?
C22 C27 C26 121.8(3) . . ?
C22 C27 H27 119.1 . . ?
C26 C27 H27 119.1 . . ?
C26 C28 C31 109.1(2) . . ?
C26 C28 C30 112.3(2) . . ?
C31 C28 C30 108.6(3) . . ?
C26 C28 C29 109.2(2) . . ?
C31 C28 C29 109.4(3) . . ?
C30 C28 C29 108.1(3) . . ?
C28 C29 H29A 109.5 . . ?
C28 C29 H29B 109.5 . . ?
H29A C29 H29B 109.5 . . ?
C28 C29 H29C 109.5 . . ?
H29A C29 H29C 109.5 . . ?
H29B C29 H29C 109.5 . . ?
C28 C30 H30A 109.5 . . ?
C28 C30 H30B 109.5 . . ?
H30A C30 H30B 109.5 . . ?
C28 C30 H30C 109.5 . . ?
H30A C30 H30C 109.5 . . ?
H30B C30 H30C 109.5 . . ?
C28 C31 H31A 109.5 . . ?
C28 C31 H31B 109.5 . . ?
H31A C31 H31B 109.5 . . ?
C28 C31 H31C 109.5 . . ?
H31A C31 H31C 109.5 . . ?
H31B C31 H31C 109.5 . . ?
C35 C32 C34 107.1(2) . . ?
C35 C32 C33 107.2(2) . . ?
C34 C32 C33 109.6(3) . . ?
C35 C32 C24 111.8(2) . . ?
C34 C32 C24 111.1(2) . . ?
C33 C32 C24 110.0(2) . . ?
C32 C33 H33A 109.5 . . ?
C32 C33 H33B 109.5 . . ?
H33A C33 H33B 109.5 . . ?
C32 C33 H33C 109.5 . . ?
H33A C33 H33C 109.5 . . ?
H33B C33 H33C 109.5 . . ?
C32 C34 H34A 109.5 . . ?
C32 C34 H34B 109.5 . . ?
H34A C34 H34B 109.5 . . ?
C32 C34 H34C 109.5 . . ?
H34A C34 H34C 109.5 . . ?
H34B C34 H34C 109.5 . . ?
C32 C35 H35A 109.5 . . ?
C32 C35 H35B 109.5 . . ?
H35A C35 H35B 109.5 . . ?
C32 C35 H35C 109.5 . . ?
H35A C35 H35C 109.5 . . ?
H35B C35 H35C 109.5 . . ?
O4 Ti2 O3 160.14(8) . . ?
O4 Ti2 N2 84.62(8) . . ?
O3 Ti2 N2 85.03(8) . . ?
O4 Ti2 Cl3 101.39(6) . . ?
O3 Ti2 Cl3 94.97(6) . . ?
N2 Ti2 Cl3 87.16(7) . . ?
O4 Ti2 Cl4 95.64(6) . . ?
O3 Ti2 Cl4 91.00(6) . . ?
N2 Ti2 Cl4 167.91(7) . . ?
Cl3 Ti2 Cl4 104.59(4) . . ?
O4 Ti2 S2 83.86(6) . . ?
O3 Ti2 S2 77.40(6) . . ?
N2 Ti2 S2 77.80(7) . . ?
Cl3 Ti2 S2 163.59(3) . . ?
Cl4 Ti2 S2 90.19(4) . . ?
C41 S2 C50 103.46(13) . . ?
C41 S2 Ti2 94.62(9) . . ?
C50 S2 Ti2 100.40(9) . . ?
C36 O3 Ti2 129.78(17) . . ?
C58 O4 Ti2 139.10(17) . . ?
C56 N2 C51 116.3(2) . . ?
C56 N2 Ti2 109.28(16) . . ?
C51 N2 Ti2 118.22(17) . . ?
C56 N2 H2 106(2) . . ?
C51 N2 H2 108(2) . . ?
Ti2 N2 H2 97(2) . . ?
O3 C36 C41 118.7(2) . . ?
O3 C36 C37 122.3(2) . . ?
C41 C36 C37 119.0(3) . . ?
C38 C37 C36 116.2(3) . . ?
C38 C37 C46 123.1(3) . . ?
C36 C37 C46 120.6(3) . . ?
C37 C38 C39 125.0(3) . . ?
C37 C38 H38 117.5 . . ?
C39 C38 H38 117.5 . . ?
C40 C39 C38 117.1(3) . . ?
C40 C39 C42 121.8(3) . . ?
C38 C39 C42 121.1(3) . . ?
C39 C40 C41 119.9(3) . . ?
C39 C40 H40 120.0 . . ?
C41 C40 H40 120.0 . . ?
C40 C41 C36 122.6(3) . . ?
C40 C41 S2 121.0(2) . . ?
C36 C41 S2 116.2(2) . . ?
C45 C42 C39 108.0(2) . . ?
C45 C42 C44 109.1(3) . . ?
C39 C42 C44 111.7(2) . . ?
C45 C42 C43 109.9(2) . . ?
C39 C42 C43 109.5(2) . . ?
C44 C42 C43 108.7(3) . . ?
C42 C43 H43A 109.5 . . ?
C42 C43 H43B 109.5 . . ?
H43A C43 H43B 109.5 . . ?
C42 C43 H43C 109.5 . . ?
H43A C43 H43C 109.5 . . ?
H43B C43 H43C 109.5 . . ?
C42 C44 H44A 109.5 . . ?
C42 C44 H44B 109.5 . . ?
H44A C44 H44B 109.5 . . ?
C42 C44 H44C 109.5 . . ?
H44A C44 H44C 109.5 . . ?
H44B C44 H44C 109.5 . . ?
C42 C45 H45A 109.5 . . ?
C42 C45 H45B 109.5 . . ?
H45A C45 H45B 109.5 . . ?
C42 C45 H45C 109.5 . . ?
H45A C45 H45C 109.5 . . ?
H45B C45 H45C 109.5 . . ?
C37 C46 C47 110.3(2) . . ?
C37 C46 C49 109.7(2) . . ?
C47 C46 C49 109.6(3) . . ?
C37 C46 C48 111.9(3) . . ?
C47 C46 C48 107.7(3) . . ?
C49 C46 C48 107.6(3) . . ?
C46 C47 H47A 109.5 . . ?
C46 C47 H47B 109.5 . . ?
H47A C47 H47B 109.5 . . ?
C46 C47 H47C 109.5 . . ?
H47A C47 H47C 109.5 . . ?
H47B C47 H47C 109.5 . . ?
C46 C48 H48A 109.5 . . ?
C46 C48 H48B 109.5 . . ?
H48A C48 H48B 109.5 . . ?
C46 C48 H48C 109.5 . . ?
H48A C48 H48C 109.5 . . ?
H48B C48 H48C 109.5 . . ?
C46 C49 H49A 109.5 . . ?
C46 C49 H49B 109.5 . . ?
H49A C49 H49B 109.5 . . ?
C46 C49 H49C 109.5 . . ?
H49A C49 H49C 109.5 . . ?
H49B C49 H49C 109.5 . . ?
C51 C50 C55 111.6(2) . . ?
C51 C50 S2 110.25(18) . . ?
C55 C50 S2 111.8(2) . . ?
C51 C50 H50 107.6 . . ?
C55 C50 H50 107.6 . . ?
S2 C50 H50 107.6 . . ?
N2 C51 C50 111.9(2) . . ?
N2 C51 C52 113.4(2) . . ?
C50 C51 C52 110.8(2) . . ?
N2 C51 H51 106.8 . . ?
C50 C51 H51 106.8 . . ?
C52 C51 H51 106.8 . . ?
C51 C52 C53 110.7(2) . . ?
C51 C52 H52A 109.5 . . ?
C53 C52 H52A 109.5 . . ?
C51 C52 H52B 109.5 . . ?
C53 C52 H52B 109.5 . . ?
H52A C52 H52B 108.1 . . ?
C54 C53 C52 110.7(3) . . ?
C54 C53 H53A 109.5 . . ?
C52 C53 H53A 109.5 . . ?
C54 C53 H53B 109.5 . . ?
C52 C53 H53B 109.5 . . ?
H53A C53 H53B 108.1 . . ?
C55 C54 C53 110.9(2) . . ?
C55 C54 H54A 109.5 . . ?
C53 C54 H54A 109.5 . . ?
C55 C54 H54B 109.5 . . ?
C53 C54 H54B 109.5 . . ?
H54A C54 H54B 108.1 . . ?
C54 C55 C50 110.5(2) . . ?
C54 C55 H55A 109.5 . . ?
C50 C55 H55A 109.5 . . ?
C54 C55 H55B 109.5 . . ?
C50 C55 H55B 109.5 . . ?
H55A C55 H55B 108.1 . . ?
N2 C56 C57 113.0(2) . . ?
N2 C56 H56A 109.0 . . ?
C57 C56 H56A 109.0 . . ?
N2 C56 H56B 109.0 . . ?
C57 C56 H56B 109.0 . . ?
H56A C56 H56B 107.8 . . ?
C62 C57 C58 120.0(3) . . ?
C62 C57 C56 121.0(3) . . ?
C58 C57 C56 119.0(2) . . ?
O4 C58 C57 116.3(2) . . ?
O4 C58 C59 122.4(2) . . ?
C57 C58 C59 121.4(2) . . ?
C60 C59 C58 115.7(3) . . ?
C60 C59 C67 120.8(2) . . ?
C58 C59 C67 123.5(2) . . ?
C61 C60 C59 124.3(3) . . ?
C61 C60 H60 117.9 . . ?
C59 C60 H60 117.9 . . ?
C62 C61 C60 117.2(3) . . ?
C62 C61 C63 120.3(3) . . ?
C60 C61 C63 122.5(3) . . ?
C57 C62 C61 121.3(3) . . ?
C57 C62 H62 119.3 . . ?
C61 C62 H62 119.3 . . ?
C65 C63 C61 112.6(3) . . ?
C65 C63 C64 108.2(3) . . ?
C61 C63 C64 109.5(2) . . ?
C65 C63 C66 108.5(2) . . ?
C61 C63 C66 108.1(2) . . ?
C64 C63 C66 109.9(3) . . ?
C63 C64 H64A 109.5 . . ?
C63 C64 H64B 109.5 . . ?
H64A C64 H64B 109.5 . . ?
C63 C64 H64C 109.5 . . ?
H64A C64 H64C 109.5 . . ?
H64B C64 H64C 109.5 . . ?
C63 C65 H65A 109.5 . . ?
C63 C65 H65B 109.5 . . ?
H65A C65 H65B 109.5 . . ?
C63 C65 H65C 109.5 . . ?
H65A C65 H65C 109.5 . . ?
H65B C65 H65C 109.5 . . ?
C63 C66 H66A 109.5 . . ?
C63 C66 H66B 109.5 . . ?
H66A C66 H66B 109.5 . . ?
C63 C66 H66C 109.5 . . ?
H66A C66 H66C 109.5 . . ?
H66B C66 H66C 109.5 . . ?
C69 C67 C70 106.9(2) . . ?
C69 C67 C68 109.9(3) . . ?
C70 C67 C68 107.9(2) . . ?
C69 C67 C59 109.5(2) . . ?
C70 C67 C59 112.6(2) . . ?
C68 C67 C59 110.0(2) . . ?
C67 C68 H68A 109.5 . . ?
C67 C68 H68B 109.5 . . ?
H68A C68 H68B 109.5 . . ?
C67 C68 H68C 109.5 . . ?
H68A C68 H68C 109.5 . . ?
H68B C68 H68C 109.5 . . ?
C67 C69 H69A 109.5 . . ?
C67 C69 H69B 109.5 . . ?
H69A C69 H69B 109.5 . . ?
C67 C69 H69C 109.5 . . ?
H69A C69 H69C 109.5 . . ?
H69B C69 H69C 109.5 . . ?
C67 C70 H70A 109.5 . . ?
C67 C70 H70B 109.5 . . ?
H70A C70 H70B 109.5 . . ?
C67 C70 H70C 109.5 . . ?
H70A C70 H70C 109.5 . . ?
H70B C70 H70C 109.5 . . ?
C77 C71 C72 129.5(6) . . ?
C77 C71 C76 113.8(5) . . ?
C72 C71 C76 116.7(5) . . ?
C73 C72 C71 127.0(6) . . ?
C73 C72 H72 116.5 . . ?
C71 C72 H72 116.5 . . ?
C72 C73 C74 116.2(8) . . ?
C72 C73 H73 121.9 . . ?
C74 C73 H73 121.9 . . ?
C73 C74 C75 123.3(7) . . ?
C73 C74 H74 118.4 . . ?
C75 C74 H74 118.4 . . ?
C76 C75 C74 123.7(6) . . ?
C76 C75 H75 118.1 . . ?
C74 C75 H75 118.1 . . ?
C75 C76 C71 112.9(5) . . ?
C75 C76 H76 123.5 . . ?
C71 C76 H76 123.5 . . ?
C71 C77 H77A 109.5 . . ?
C71 C77 H77B 109.5 . . ?
H77A C77 H77B 109.5 . . ?
C71 C77 H77C 109.5 . . ?
H77A C77 H77C 109.5 . . ?
H77B C77 H77C 109.5 . . ?
C83 C78 C79 118.3(6) . . ?
C83 C78 C84 120.2(6) . . ?
C79 C78 C84 121.4(6) . . ?
C80 C79 C78 114.7(6) . . ?
C80 C79 H79 122.7 . . ?
C78 C79 H79 122.7 . . ?
C81 C80 C79 129.2(6) . . ?
C81 C80 H80 115.4 . . ?
C79 C80 H80 115.4 . . ?
C80 C81 C82 117.9(6) . . ?
C80 C81 H81 121.0 . . ?
C82 C81 H81 121.0 . . ?
C81 C82 C83 116.9(6) . . ?
C81 C82 H82 121.6 . . ?
C83 C82 H82 121.6 . . ?
C78 C83 C82 123.0(6) . . ?
C78 C83 H83 118.5 . . ?
C82 C83 H83 118.5 . . ?
C78 C84 H84A 109.5 . . ?
C78 C84 H84B 109.5 . . ?
H84A C84 H84B 109.5 . . ?
C78 C84 H84C 109.5 . . ?
H84A C84 H84C 109.5 . . ?
H84B C84 H84C 109.5 . . ?

loop_
_geom_bond_atom_site_label_1
_geom_bond_atom_site_label_2
_geom_bond_distance
_geom_bond_site_symmetry_2
_geom_bond_publ_flag
Ti1 O2 1.8300(19) . ?
Ti1 O1 1.8749(19) . ?
Ti1 N1 2.250(2) . ?
Ti1 Cl2 2.2787(10) . ?
Ti1 Cl1 2.2858(10) . ?
Ti1 S1 2.5974(10) . ?
S1 C2 1.771(3) . ?
S1 C15 1.832(3) . ?
O1 C1 1.342(3) . ?
O2 C23 1.367(3) . ?
N1 C21 1.491(3) . ?
N1 C16 1.501(4) . ?
N1 H1 0.81(3) . ?
C1 C2 1.395(4) . ?
C1 C6 1.413(4) . ?
C2 C3 1.392(4) . ?
C3 C4 1.384(4) . ?
C3 H3 0.9500 . ?
C4 C5 1.401(4) . ?
C4 C7 1.524(4) . ?
C5 C6 1.392(4) . ?
C5 H5 0.9500 . ?
C6 C11 1.528(4) . ?
C7 C9 1.520(4) . ?
C7 C10 1.527(4) . ?
C7 C8 1.534(4) . ?
C8 H8A 0.9800 . ?
C8 H8B 0.9800 . ?
C8 H8C 0.9800 . ?
C9 H9A 0.9800 . ?
C9 H9B 0.9800 . ?
C9 H9C 0.9800 . ?
C10 H10A 0.9800 . ?
C10 H10B 0.9800 . ?
C10 H10C 0.9800 . ?
C11 C14 1.530(4) . ?
C11 C13 1.534(4) . ?
C11 C12 1.540(4) . ?
C12 H12A 0.9800 . ?
C12 H12B 0.9800 . ?
C12 H12C 0.9800 . ?
C13 H13A 0.9800 . ?
C13 H13B 0.9800 . ?
C13 H13C 0.9800 . ?
C14 H14A 0.9800 . ?
C14 H14B 0.9800 . ?
C14 H14C 0.9800 . ?
C15 C20 1.524(4) . ?
C15 C16 1.525(4) . ?
C15 H15 1.0000 . ?
C16 C17 1.521(4) . ?
C16 H16 1.0000 . ?
C17 C18 1.525(4) . ?
C17 H17A 0.9900 . ?
C17 H17B 0.9900 . ?
C18 C19 1.497(5) . ?
C18 H18A 0.9900 . ?
C18 H18B 0.9900 . ?
C19 C20 1.524(5) . ?
C19 H19A 0.9900 . ?
C19 H19B 0.9900 . ?
C20 H20A 0.9900 . ?
C20 H20B 0.9900 . ?
C21 C22 1.496(4) . ?
C21 H21A 0.9900 . ?
C21 H21B 0.9900 . ?
C22 C27 1.377(4) . ?
C22 C23 1.400(4) . ?
C23 C24 1.399(4) . ?
C24 C25 1.397(4) . ?
C24 C32 1.534(4) . ?
C25 C26 1.398(4) . ?
C25 H25 0.9500 . ?
C26 C27 1.396(4) . ?
C26 C28 1.526(4) . ?
C27 H27 0.9500 . ?
C28 C31 1.527(4) . ?
C28 C30 1.531(4) . ?
C28 C29 1.533(4) . ?
C29 H29A 0.9800 . ?
C29 H29B 0.9800 . ?
C29 H29C 0.9800 . ?
C30 H30A 0.9800 . ?
C30 H30B 0.9800 . ?
C30 H30C 0.9800 . ?
C31 H31A 0.9800 . ?
C31 H31B 0.9800 . ?
C31 H31C 0.9800 . ?
C32 C35 1.526(4) . ?
C32 C34 1.531(4) . ?
C32 C33 1.534(4) . ?
C33 H33A 0.9800 . ?
C33 H33B 0.9800 . ?
C33 H33C 0.9800 . ?
C34 H34A 0.9800 . ?
C34 H34B 0.9800 . ?
C34 H34C 0.9800 . ?
C35 H35A 0.9800 . ?
C35 H35B 0.9800 . ?
C35 H35C 0.9800 . ?
Ti2 O4 1.8378(19) . ?
Ti2 O3 1.8775(19) . ?
Ti2 N2 2.233(2) . ?
Ti2 Cl3 2.2778(10) . ?
Ti2 Cl4 2.2834(10) . ?
Ti2 S2 2.5996(10) . ?
S2 C41 1.772(3) . ?
S2 C50 1.839(3) . ?
O3 C36 1.346(3) . ?
O4 C58 1.366(3) . ?
N2 C56 1.496(3) . ?
N2 C51 1.499(3) . ?
N2 H2 0.82(3) . ?
C36 C41 1.393(4) . ?
C36 C37 1.418(4) . ?
C37 C38 1.388(4) . ?
C37 C46 1.528(4) . ?
C38 C39 1.400(4) . ?
C38 H38 0.9500 . ?
C39 C40 1.380(4) . ?
C39 C42 1.532(4) . ?
C40 C41 1.382(4) . ?
C40 H40 0.9500 . ?
C42 C45 1.531(4) . ?
C42 C44 1.533(4) . ?
C42 C43 1.539(4) . ?
C43 H43A 0.9800 . ?
C43 H43B 0.9800 . ?
C43 H43C 0.9800 . ?
C44 H44A 0.9800 . ?
C44 H44B 0.9800 . ?
C44 H44C 0.9800 . ?
C45 H45A 0.9800 . ?
C45 H45B 0.9800 . ?
C45 H45C 0.9800 . ?
C46 C47 1.532(4) . ?
C46 C49 1.534(4) . ?
C46 C48 1.534(4) . ?
C47 H47A 0.9800 . ?
C47 H47B 0.9800 . ?
C47 H47C 0.9800 . ?
C48 H48A 0.9800 . ?
C48 H48B 0.9800 . ?
C48 H48C 0.9800 . ?
C49 H49A 0.9800 . ?
C49 H49B 0.9800 . ?
C49 H49C 0.9800 . ?
C50 C51 1.517(4) . ?
C50 C55 1.532(4) . ?
C50 H50 1.0000 . ?
C51 C52 1.524(4) . ?
C51 H51 1.0000 . ?
C52 C53 1.530(4) . ?
C52 H52A 0.9900 . ?
C52 H52B 0.9900 . ?
C53 C54 1.524(4) . ?
C53 H53A 0.9900 . ?
C53 H53B 0.9900 . ?
C54 C55 1.516(4) . ?
C54 H54A 0.9900 . ?
C54 H54B 0.9900 . ?
C55 H55A 0.9900 . ?
C55 H55B 0.9900 . ?
C56 C57 1.497(4) . ?
C56 H56A 0.9900 . ?
C56 H56B 0.9900 . ?
C57 C62 1.375(4) . ?
C57 C58 1.400(4) . ?
C58 C59 1.403(4) . ?
C59 C60 1.402(4) . ?
C59 C67 1.534(4) . ?
C60 C61 1.391(4) . ?
C60 H60 0.9500 . ?
C61 C62 1.390(4) . ?
C61 C63 1.529(4) . ?
C62 H62 0.9500 . ?
C63 C65 1.524(4) . ?
C63 C64 1.533(4) . ?
C63 C66 1.541(4) . ?
C64 H64A 0.9800 . ?
C64 H64B 0.9800 . ?
C64 H64C 0.9800 . ?
C65 H65A 0.9800 . ?
C65 H65B 0.9800 . ?
C65 H65C 0.9800 . ?
C66 H66A 0.9800 . ?
C66 H66B 0.9800 . ?
C66 H66C 0.9800 . ?
C67 C69 1.529(4) . ?
C67 C70 1.531(4) . ?
C67 C68 1.532(4) . ?
C68 H68A 0.9800 . ?
C68 H68B 0.9800 . ?
C68 H68C 0.9800 . ?
C69 H69A 0.9800 . ?
C69 H69B 0.9800 . ?
C69 H69C 0.9800 . ?
C70 H70A 0.9800 . ?
C70 H70B 0.9800 . ?
C70 H70C 0.9800 . ?
C71 C77 1.311(7) . ?
C71 C72 1.428(6) . ?
C71 C76 1.462(6) . ?
C72 C73 1.207(7) . ?
C72 H72 0.9500 . ?
C73 C74 1.342(8) . ?
C73 H73 0.9500 . ?
C74 C75 1.359(7) . ?
C74 H74 0.9500 . ?
C75 C76 1.328(6) . ?
C75 H75 0.9500 . ?
C76 H76 0.9500 . ?
C77 H77A 0.9800 . ?
C77 H77B 0.9800 . ?
C77 H77C 0.9800 . ?
C78 C83 1.352(6) . ?
C78 C79 1.409(7) . ?
C78 C84 1.437(8) . ?
C79 C80 1.325(6) . ?
C79 H79 0.9500 . ?
C80 C81 1.295(7) . ?
C80 H80 0.9500 . ?
C81 C82 1.368(7) . ?
C81 H81 0.9500 . ?
C82 C83 1.390(6) . ?
C82 H82 0.9500 . ?
C83 H83 0.9500 . ?
C84 H84A 0.9800 . ?
C84 H84B 0.9800 . ?
C84 H84C 0.9800 . ?

loop_
_geom_torsion_atom_site_label_1
_geom_torsion_atom_site_label_2
_geom_torsion_atom_site_label_3
_geom_torsion_atom_site_label_4
_geom_torsion
_geom_torsion_site_symmetry_1
_geom_torsion_site_symmetry_2
_geom_torsion_site_symmetry_3
_geom_torsion_site_symmetry_4
_geom_torsion_publ_flag
O2 Ti1 S1 C2 179.01(11) . . . . ?
O1 Ti1 S1 C2 -8.51(11) . . . . ?
N1 Ti1 S1 C2 -96.35(11) . . . . ?
Cl2 Ti1 S1 C2 -69.18(15) . . . . ?
Cl1 Ti1 S1 C2 84.17(10) . . . . ?
O2 Ti1 S1 C15 -76.24(11) . . . . ?
O1 Ti1 S1 C15 96.24(11) . . . . ?
N1 Ti1 S1 C15 8.40(11) . . . . ?
Cl2 Ti1 S1 C15 35.57(15) . . . . ?
Cl1 Ti1 S1 C15 -171.08(10) . . . . ?
O2 Ti1 O1 C1 38.7(4) . . . . ?
N1 Ti1 O1 C1 94.7(2) . . . . ?
Cl2 Ti1 O1 C1 -178.9(2) . . . . ?
Cl1 Ti1 O1 C1 -74.0(2) . . . . ?
S1 Ti1 O1 C1 15.9(2) . . . . ?
O1 Ti1 O2 C23 37.8(4) . . . . ?
N1 Ti1 O2 C23 -18.4(3) . . . . ?
Cl2 Ti1 O2 C23 -103.8(3) . . . . ?
Cl1 Ti1 O2 C23 150.2(3) . . . . ?
S1 Ti1 O2 C23 60.1(3) . . . . ?
O2 Ti1 N1 C21 -31.43(17) . . . . ?
O1 Ti1 N1 C21 164.85(18) . . . . ?
Cl2 Ti1 N1 C21 70.19(16) . . . . ?
Cl1 Ti1 N1 C21 -114.9(3) . . . . ?
S1 Ti1 N1 C21 -117.52(17) . . . . ?
O2 Ti1 N1 C16 104.53(19) . . . . ?
O1 Ti1 N1 C16 -59.19(18) . . . . ?
Cl2 Ti1 N1 C16 -153.86(18) . . . . ?
Cl1 Ti1 N1 C16 21.0(4) . . . . ?
S1 Ti1 N1 C16 18.44(17) . . . . ?
Ti1 O1 C1 C2 -17.9(4) . . . . ?
Ti1 O1 C1 C6 161.5(2) . . . . ?
O1 C1 C2 C3 -178.4(2) . . . . ?
C6 C1 C2 C3 2.3(4) . . . . ?
O1 C1 C2 S1 4.7(3) . . . . ?
C6 C1 C2 S1 -174.6(2) . . . . ?
C15 S1 C2 C3 86.0(3) . . . . ?
Ti1 S1 C2 C3 -172.7(2) . . . . ?
C15 S1 C2 C1 -97.1(2) . . . . ?
Ti1 S1 C2 C1 4.3(2) . . . . ?
C1 C2 C3 C4 0.5(4) . . . . ?
S1 C2 C3 C4 177.3(2) . . . . ?
C2 C3 C4 C5 -2.7(4) . . . . ?
C2 C3 C4 C7 178.1(3) . . . . ?
C3 C4 C5 C6 2.2(4) . . . . ?
C7 C4 C5 C6 -178.5(3) . . . . ?
C4 C5 C6 C1 0.5(4) . . . . ?
C4 C5 C6 C11 -178.0(3) . . . . ?
O1 C1 C6 C5 178.0(2) . . . . ?
C2 C1 C6 C5 -2.7(4) . . . . ?
O1 C1 C6 C11 -3.4(4) . . . . ?
C2 C1 C6 C11 175.9(3) . . . . ?
C3 C4 C7 C9 -1.5(4) . . . . ?
C5 C4 C7 C9 179.3(3) . . . . ?
C3 C4 C7 C10 -121.5(3) . . . . ?
C5 C4 C7 C10 59.3(3) . . . . ?
C3 C4 C7 C8 118.9(3) . . . . ?
C5 C4 C7 C8 -60.3(3) . . . . ?
C5 C6 C11 C14 -1.2(4) . . . . ?
C1 C6 C11 C14 -179.7(3) . . . . ?
C5 C6 C11 C13 119.2(3) . . . . ?
C1 C6 C11 C13 -59.2(3) . . . . ?
C5 C6 C11 C12 -120.6(3) . . . . ?
C1 C6 C11 C12 60.9(3) . . . . ?
C2 S1 C15 C20 -61.8(2) . . . . ?
Ti1 S1 C15 C20 -159.6(2) . . . . ?
C2 S1 C15 C16 63.6(2) . . . . ?
Ti1 S1 C15 C16 -34.2(2) . . . . ?
C21 N1 C16 C17 -39.5(3) . . . . ?
Ti1 N1 C16 C17 -172.86(18) . . . . ?
C21 N1 C16 C15 86.9(3) . . . . ?
Ti1 N1 C16 C15 -46.4(3) . . . . ?
C20 C15 C16 N1 178.2(2) . . . . ?
S1 C15 C16 N1 53.0(3) . . . . ?
C20 C15 C16 C17 -53.8(3) . . . . ?
S1 C15 C16 C17 -178.92(19) . . . . ?
N1 C16 C17 C18 -179.0(3) . . . . ?
C15 C16 C17 C18 54.8(3) . . . . ?
C16 C17 C18 C19 -57.7(3) . . . . ?
C17 C18 C19 C20 59.2(4) . . . . ?
C16 C15 C20 C19 54.5(3) . . . . ?
S1 C15 C20 C19 179.5(2) . . . . ?
C18 C19 C20 C15 -57.5(4) . . . . ?
C16 N1 C21 C22 -70.4(3) . . . . ?
Ti1 N1 C21 C22 66.6(3) . . . . ?
N1 C21 C22 C27 128.9(3) . . . . ?
N1 C21 C22 C23 -54.8(3) . . . . ?
Ti1 O2 C23 C24 -144.6(2) . . . . ?
Ti1 O2 C23 C22 36.0(4) . . . . ?
C27 C22 C23 O2 179.7(2) . . . . ?
C21 C22 C23 O2 3.3(4) . . . . ?
C27 C22 C23 C24 0.3(4) . . . . ?
C21 C22 C23 C24 -176.1(2) . . . . ?
O2 C23 C24 C25 -179.7(2) . . . . ?
C22 C23 C24 C25 -0.3(4) . . . . ?
O2 C23 C24 C32 -0.2(4) . . . . ?
C22 C23 C24 C32 179.2(2) . . . . ?
C23 C24 C25 C26 0.5(4) . . . . ?
C32 C24 C25 C26 -179.1(3) . . . . ?
C24 C25 C26 C27 -0.5(4) . . . . ?
C24 C25 C26 C28 178.5(3) . . . . ?
C23 C22 C27 C26 -0.3(4) . . . . ?
C21 C22 C27 C26 176.0(3) . . . . ?
C25 C26 C27 C22 0.4(4) . . . . ?
C28 C26 C27 C22 -178.6(3) . . . . ?
C27 C26 C28 C31 -68.9(3) . . . . ?
C25 C26 C28 C31 112.1(3) . . . . ?
C27 C26 C28 C30 170.6(3) . . . . ?
C25 C26 C28 C30 -8.4(4) . . . . ?
C27 C26 C28 C29 50.6(4) . . . . ?
C25 C26 C28 C29 -128.3(3) . . . . ?
C25 C24 C32 C35 4.1(4) . . . . ?
C23 C24 C32 C35 -175.4(3) . . . . ?
C25 C24 C32 C34 123.7(3) . . . . ?
C23 C24 C32 C34 -55.9(3) . . . . ?
C25 C24 C32 C33 -114.8(3) . . . . ?
C23 C24 C32 C33 65.6(3) . . . . ?
O4 Ti2 S2 C41 176.24(11) . . . . ?
O3 Ti2 S2 C41 -10.39(11) . . . . ?
N2 Ti2 S2 C41 -97.95(11) . . . . ?
Cl3 Ti2 S2 C41 -74.00(15) . . . . ?
Cl4 Ti2 S2 C41 80.59(9) . . . . ?
O4 Ti2 S2 C50 -79.15(11) . . . . ?
O3 Ti2 S2 C50 94.22(11) . . . . ?
N2 Ti2 S2 C50 6.65(11) . . . . ?
Cl3 Ti2 S2 C50 30.61(15) . . . . ?
Cl4 Ti2 S2 C50 -174.80(9) . . . . ?
O4 Ti2 O3 C36 38.9(4) . . . . ?
N2 Ti2 O3 C36 97.7(2) . . . . ?
Cl3 Ti2 O3 C36 -175.6(2) . . . . ?
Cl4 Ti2 O3 C36 -70.9(2) . . . . ?
S2 Ti2 O3 C36 19.1(2) . . . . ?
O3 Ti2 O4 C58 38.0(4) . . . . ?
N2 Ti2 O4 C58 -20.9(3) . . . . ?
Cl3 Ti2 O4 C58 -106.9(3) . . . . ?
Cl4 Ti2 O4 C58 147.0(3) . . . . ?
S2 Ti2 O4 C58 57.4(3) . . . . ?
O4 Ti2 N2 C56 -31.37(17) . . . . ?
O3 Ti2 N2 C56 165.61(17) . . . . ?
Cl3 Ti2 N2 C56 70.36(16) . . . . ?
Cl4 Ti2 N2 C56 -123.2(3) . . . . ?
S2 Ti2 N2 C56 -116.24(17) . . . . ?
O4 Ti2 N2 C51 104.70(18) . . . . ?
O3 Ti2 N2 C51 -58.32(18) . . . . ?
Cl3 Ti2 N2 C51 -153.56(18) . . . . ?
Cl4 Ti2 N2 C51 12.9(4) . . . . ?
S2 Ti2 N2 C51 19.84(17) . . . . ?
Ti2 O3 C36 C41 -21.7(4) . . . . ?
Ti2 O3 C36 C37 157.0(2) . . . . ?
O3 C36 C37 C38 178.4(2) . . . . ?
C41 C36 C37 C38 -3.0(4) . . . . ?
O3 C36 C37 C46 -2.8(4) . . . . ?
C41 C36 C37 C46 175.9(3) . . . . ?
C36 C37 C38 C39 1.2(4) . . . . ?
C46 C37 C38 C39 -177.6(3) . . . . ?
C37 C38 C39 C40 1.3(4) . . . . ?
C37 C38 C39 C42 -178.5(3) . . . . ?
C38 C39 C40 C41 -1.9(4) . . . . ?
C42 C39 C40 C41 177.9(3) . . . . ?
C39 C40 C41 C36 0.1(4) . . . . ?
C39 C40 C41 S2 175.0(2) . . . . ?
O3 C36 C41 C40 -178.9(2) . . . . ?
C37 C36 C41 C40 2.4(4) . . . . ?
O3 C36 C41 S2 6.0(3) . . . . ?
C37 C36 C41 S2 -172.7(2) . . . . ?
C50 S2 C41 C40 88.0(2) . . . . ?
Ti2 S2 C41 C40 -170.1(2) . . . . ?
C50 S2 C41 C36 -96.8(2) . . . . ?
Ti2 S2 C41 C36 5.1(2) . . . . ?
C40 C39 C42 C45 -112.7(3) . . . . ?
C38 C39 C42 C45 67.1(3) . . . . ?
C40 C39 C42 C44 7.2(4) . . . . ?
C38 C39 C42 C44 -172.9(3) . . . . ?
C40 C39 C42 C43 127.7(3) . . . . ?
C38 C39 C42 C43 -52.5(4) . . . . ?
C38 C37 C46 C47 -121.2(3) . . . . ?
C36 C37 C46 C47 60.0(4) . . . . ?
C38 C37 C46 C49 118.0(3) . . . . ?
C36 C37 C46 C49 -60.8(3) . . . . ?
C38 C37 C46 C48 -1.3(4) . . . . ?
C36 C37 C46 C48 179.9(3) . . . . ?
C41 S2 C50 C51 65.6(2) . . . . ?
Ti2 S2 C50 C51 -31.72(19) . . . . ?
C41 S2 C50 C55 -59.2(2) . . . . ?
Ti2 S2 C50 C55 -156.53(18) . . . . ?
C56 N2 C51 C50 85.4(3) . . . . ?
Ti2 N2 C51 C50 -47.7(3) . . . . ?
C56 N2 C51 C52 -40.8(3) . . . . ?
Ti2 N2 C51 C52 -173.89(18) . . . . ?
C55 C50 C51 N2 176.6(2) . . . . ?
S2 C50 C51 N2 51.7(3) . . . . ?
C55 C50 C51 C52 -55.8(3) . . . . ?
S2 C50 C51 C52 179.28(18) . . . . ?
N2 C51 C52 C53 -177.2(2) . . . . ?
C50 C51 C52 C53 56.0(3) . . . . ?
C51 C52 C53 C54 -56.8(3) . . . . ?
C52 C53 C54 C55 57.2(3) . . . . ?
C53 C54 C55 C50 -56.4(3) . . . . ?
C51 C50 C55 C54 56.0(3) . . . . ?
S2 C50 C55 C54 -180.0(2) . . . . ?
C51 N2 C56 C57 -69.4(3) . . . . ?
Ti2 N2 C56 C57 67.6(2) . . . . ?
N2 C56 C57 C62 125.8(3) . . . . ?
N2 C56 C57 C58 -55.5(3) . . . . ?
Ti2 O4 C58 C57 39.7(4) . . . . ?
Ti2 O4 C58 C59 -140.9(2) . . . . ?
C62 C57 C58 O4 -179.7(2) . . . . ?
C56 C57 C58 O4 1.6(4) . . . . ?
C62 C57 C58 C59 0.8(4) . . . . ?
C56 C57 C58 C59 -177.9(2) . . . . ?
O4 C58 C59 C60 178.2(2) . . . . ?
C57 C58 C59 C60 -2.4(4) . . . . ?
O4 C58 C59 C67 -2.5(4) . . . . ?
C57 C58 C59 C67 176.9(2) . . . . ?
C58 C59 C60 C61 2.4(4) . . . . ?
C67 C59 C60 C61 -176.9(3) . . . . ?
C59 C60 C61 C62 -0.8(4) . . . . ?
C59 C60 C61 C63 178.5(3) . . . . ?
C58 C57 C62 C61 0.9(4) . . . . ?
C56 C57 C62 C61 179.6(3) . . . . ?
C60 C61 C62 C57 -0.9(4) . . . . ?
C63 C61 C62 C57 179.7(3) . . . . ?
C62 C61 C63 C65 -174.6(3) . . . . ?
C60 C61 C63 C65 6.1(4) . . . . ?
C62 C61 C63 C64 -54.2(4) . . . . ?
C60 C61 C63 C64 126.6(3) . . . . ?
C62 C61 C63 C66 65.5(3) . . . . ?
C60 C61 C63 C66 -113.7(3) . . . . ?
C60 C59 C67 C69 123.3(3) . . . . ?
C58 C59 C67 C69 -55.9(3) . . . . ?
C60 C59 C67 C70 4.5(4) . . . . ?
C58 C59 C67 C70 -174.7(3) . . . . ?
C60 C59 C67 C68 -115.8(3) . . . . ?
C58 C59 C67 C68 65.0(3) . . . . ?
C77 C71 C72 C73 177.3(7) . . . . ?
C76 C71 C72 C73 -3.4(9) . . . . ?
C71 C72 C73 C74 3.1(10) . . . . ?
C72 C73 C74 C75 -0.6(11) . . . . ?
C73 C74 C75 C76 -1.6(10) . . . . ?
C74 C75 C76 C71 1.1(7) . . . . ?
C77 C71 C76 C75 -179.6(5) . . . . ?
C72 C71 C76 C75 1.0(6) . . . . ?
C83 C78 C79 C80 -1.4(8) . . . . ?
C84 C78 C79 C80 176.4(6) . . . . ?
C78 C79 C80 C81 0.6(9) . . . . ?
C79 C80 C81 C82 0.3(10) . . . . ?
C80 C81 C82 C83 -0.4(8) . . . . ?
C79 C78 C83 C82 1.3(8) . . . . ?
C84 C78 C83 C82 -176.5(5) . . . . ?
C81 C82 C83 C78 -0.4(8) . . . . ?
